data_2203150
loop_
_publ_author_name
'Brooks, Neil R.'
'Clegg, William'
'Esm-Hosseini, Majid'
'Hossaini Sadr, Moayad'
'Yavari, Reza'

_publ_section_title
;
 A second tetragonal polymorph of bis(tetra-<i>n</i>-butylammonium)
 tetrakis[chloro(\m~3~-sulfido)copper(I)]molybdate(VI)
;
_journal_issue 2
_journal_name_full 'Acta Crystallographica Section E'
_journal_page_first m204
_journal_page_last m206
_journal_paper_doi 10.1107/S1600536804001175
_journal_volume 60
_journal_year 2004
_chemical_formula_iupac '(C16 H36 N)2 [Mo S4 (Cu Cl)4]'
_chemical_formula_moiety '2C16 H36 N +, Br0.33 Cl3.67 Cu4 Mo S4 2-'
_chemical_formula_sum 'C32 H72 Br0.33 Cl3.67 Cu4 Mo N2 S4'
_chemical_formula_weight 1119.51
_chemical_name_systematic ?
_space_group_IT_number 85
_symmetry_cell_setting tetragonal
_symmetry_space_group_name_Hall '-P 4a'
_symmetry_space_group_name_H-M 'P 4/n :2'
_atom_sites_solution_hydrogens geom
_atom_sites_solution_primary direct
_atom_sites_solution_secondary difmap
_audit_creation_method SHELXL-97
_cell_angle_alpha 90.00
_cell_angle_beta 90.00
_cell_angle_gamma 90.00
_cell_formula_units_Z 2
_cell_length_a 13.3356(6)
_cell_length_b 13.3356(6)
_cell_length_c 13.6495(9)
_cell_measurement_reflns_used 86
_cell_measurement_temperature 150(2)
_cell_measurement_theta_max 25.0
_cell_measurement_theta_min 2.5
_cell_volume 2427.4(2)
_computing_cell_refinement 'EvalCCD (Duisenberg et al., 2003)'
_computing_data_collection 'COLLECT (Nonius, 1998)'
_computing_data_reduction EvalCCD
_computing_molecular_graphics SHELXTL
_computing_publication_material 'SHELXTL and local programs'
_computing_structure_refinement SHELXTL
_computing_structure_solution 'SHELXTL (Sheldrick, 2001)'
_diffrn_ambient_temperature 150(2)
_diffrn_measured_fraction_theta_full 0.995
_diffrn_measured_fraction_theta_max 0.994
_diffrn_measurement_device_type 'Nonius KappaCCD'
_diffrn_measurement_method '\f and \w'
_diffrn_radiation_monochromator graphite
_diffrn_radiation_source 'sealed tube'
_diffrn_radiation_type MoK\a
_diffrn_radiation_wavelength 0.71073
_diffrn_reflns_av_R_equivalents 0.0313
_diffrn_reflns_av_sigmaI/netI 0.0211
_diffrn_reflns_limit_h_max 17
_diffrn_reflns_limit_h_min -17
_diffrn_reflns_limit_k_max 17
_diffrn_reflns_limit_k_min -15
_diffrn_reflns_limit_l_max 17
_diffrn_reflns_limit_l_min -17
_diffrn_reflns_number 19584
_diffrn_reflns_theta_full 26.00
_diffrn_reflns_theta_max 27.51
_diffrn_reflns_theta_min 4.27
_diffrn_standards_number 0
_exptl_absorpt_coefficient_mu 2.640
_exptl_absorpt_correction_T_max 0.876
_exptl_absorpt_correction_T_min 0.701
_exptl_absorpt_correction_type multi-scan
_exptl_absorpt_process_details '(SADABS; Sheldrick, 2002)'
_exptl_crystal_colour purple
_exptl_crystal_density_diffrn 1.532
_exptl_crystal_density_method 'not measured'
_exptl_crystal_description plate
_exptl_crystal_F_000 1148
_exptl_crystal_size_max 0.40
_exptl_crystal_size_mid 0.40
_exptl_crystal_size_min 0.05
_refine_diff_density_max 0.463
_refine_diff_density_min -0.359
_refine_ls_extinction_method none
_refine_ls_goodness_of_fit_ref 1.085
_refine_ls_hydrogen_treatment constr
_refine_ls_matrix_type full
_refine_ls_number_parameters 119
_refine_ls_number_reflns 2796
_refine_ls_number_restraints 0
_refine_ls_restrained_S_all 1.085
_refine_ls_R_factor_all 0.0419
_refine_ls_R_factor_gt 0.0244
_refine_ls_shift/su_max 0.001
_refine_ls_shift/su_mean 0.000
_refine_ls_structure_factor_coef Fsqd
_refine_ls_weighting_details 'w = 1/[\s^2^(Fo^2^)+(0.0191P)^2^+1.5691P] where P = (Fo^2^+2Fc^2^)/3'
_refine_ls_weighting_scheme calc
_refine_ls_wR_factor_gt 0.0515
_refine_ls_wR_factor_ref 0.0583
_reflns_number_gt 2191
_reflns_number_total 2796
_reflns_threshold_expression I>2\s(I)
_cod_data_source_file bt6400.cif
_cod_data_source_block I
_cod_original_sg_symbol_H-M 'P 4/n'
_cod_database_code 2203150
_cod_database_fobs_code 2203150

loop_
_symmetry_equiv_pos_as_xyz
'x, y, z'
'-x+1/2, -y+1/2, z'
'-y+1/2, x, z'
'y, -x+1/2, z'
'-x, -y, -z'
'x-1/2, y-1/2, -z'
'y-1/2, -x, -z'
'-y, x-1/2, -z'

loop_
_atom_site_label
_atom_site_fract_x
_atom_site_fract_y
_atom_site_fract_z
_atom_site_U_iso_or_equiv
_atom_site_adp_type
_atom_site_calc_flag
_atom_site_refinement_flags
_atom_site_occupancy
_atom_site_disorder_assembly
_atom_site_disorder_group
_atom_site_type_symbol
Mo 0.2500 0.2500 0.26798(2) 0.02315(9) Uani d S 1 . . Mo
Cu 0.066050(18) 0.319184(19) 0.262395(18) 0.02955(8) Uani d . 1 A . Cu
Cl -0.08479(3) 0.37625(4) 0.25092(3) 0.0390(2) Uani d P 0.918(2) A 1 Cl
Br -0.08479(3) 0.37625(4) 0.25092(3) 0.0390(2) Uani d P 0.082(2) A 2 Br
S 0.19314(8) 0.37513(9) 0.17358(8) 0.0326(2) Uani d P 0.50 A 1 S
S' 0.19175(8) 0.37831(8) 0.35937(7) 0.0287(2) Uani d P 0.50 A 2 S
N1 0.7500 0.2500 0.0000 0.0221(7) Uani d S 1 . . N
C1 0.83183(14) 0.28816(14) -0.06781(13) 0.0254(4) Uani d . 1 . . C
H1A 0.8485 0.2339 -0.1145 0.030 Uiso calc R 1 . . H
H1B 0.8040 0.3445 -0.1064 0.030 Uiso calc R 1 . . H
C2 0.92831(15) 0.32343(15) -0.02096(15) 0.0294(4) Uani d . 1 . . C
H2A 0.9630 0.2664 0.0107 0.035 Uiso calc R 1 . . H
H2B 0.9138 0.3745 0.0297 0.035 Uiso calc R 1 . . H
C3 0.99475(17) 0.36846(18) -0.10127(17) 0.0394(5) Uani d . 1 . . C
H3A 1.0003 0.3200 -0.1559 0.047 Uiso calc R 1 . . H
H3B 0.9625 0.4299 -0.1270 0.047 Uiso calc R 1 . . H
C4 1.09892(18) 0.39429(19) -0.0651(2) 0.0546(7) Uani d . 1 . . C
H4A 1.0939 0.4405 -0.0095 0.082 Uiso calc R 1 . . H
H4B 1.1370 0.4262 -0.1181 0.082 Uiso calc R 1 . . H
H4C 1.1333 0.3329 -0.0444 0.082 Uiso calc R 1 . . H
N2 0.7500 0.2500 0.5000 0.0243(7) Uani d S 1 . . N
C5 0.82834(15) 0.29530(15) 0.56782(14) 0.0273(4) Uani d . 1 . . C
H5A 0.7941 0.3422 0.6130 0.033 Uiso calc R 1 . . H
H5B 0.8573 0.2407 0.6080 0.033 Uiso calc R 1 . . H
C6 0.91377(16) 0.35107(18) 0.51841(16) 0.0383(5) Uani d . 1 . . C
H6A 0.8874 0.4116 0.4852 0.046 Uiso calc R 1 . . H
H6B 0.9451 0.3075 0.4683 0.046 Uiso calc R 1 . . H
C7 0.99263(18) 0.38174(17) 0.59482(18) 0.0411(6) Uani d . 1 . . C
H7A 1.0366 0.4338 0.5660 0.049 Uiso calc R 1 . . H
H7B 0.9580 0.4119 0.6518 0.049 Uiso calc R 1 . . H
C8 1.05661(19) 0.2959(2) 0.62988(19) 0.0497(7) Uani d . 1 . . C
H8A 1.0139 0.2449 0.6604 0.075 Uiso calc R 1 . . H
H8B 1.1053 0.3206 0.6779 0.075 Uiso calc R 1 . . H
H8C 1.0923 0.2664 0.5741 0.075 Uiso calc R 1 . . H

loop_
_atom_site_aniso_label
_atom_site_aniso_U_11
_atom_site_aniso_U_22
_atom_site_aniso_U_33
_atom_site_aniso_U_12
_atom_site_aniso_U_13
_atom_site_aniso_U_23
Mo 0.02494(12) 0.02494(12) 0.01956(16) 0.000 0.000 0.000
Cu 0.02496(14) 0.03581(15) 0.02788(14) 0.00148(11) -0.00074(10) 0.00147(11)
Cl 0.0252(3) 0.0633(4) 0.0286(3) 0.0060(2) -0.00074(18) 0.0018(2)
Br 0.0252(3) 0.0633(4) 0.0286(3) 0.0060(2) -0.00074(18) 0.0018(2)
S 0.0252(5) 0.0437(6) 0.0290(5) -0.0016(5) -0.0023(4) 0.0128(5)
S' 0.0285(5) 0.0318(6) 0.0259(5) -0.0023(4) 0.0028(4) -0.0072(4)
N1 0.0235(10) 0.0235(10) 0.0192(15) 0.000 0.000 0.000
C1 0.0296(11) 0.0239(10) 0.0225(9) 0.0005(8) 0.0054(8) 0.0008(8)
C2 0.0299(11) 0.0280(11) 0.0305(10) -0.0010(9) 0.0065(9) -0.0008(8)
C3 0.0387(13) 0.0354(13) 0.0442(13) -0.0028(10) 0.0155(10) 0.0022(10)
C4 0.0377(14) 0.0411(14) 0.085(2) -0.0092(11) 0.0174(14) 0.0015(14)
N2 0.0258(11) 0.0258(11) 0.0213(16) 0.000 0.000 0.000
C5 0.0301(11) 0.0278(11) 0.0240(9) -0.0025(8) -0.0051(8) 0.0001(8)
C6 0.0377(13) 0.0427(13) 0.0345(11) -0.0124(10) -0.0078(10) 0.0089(10)
C7 0.0422(14) 0.0384(13) 0.0428(13) -0.0135(11) -0.0107(11) 0.0037(10)
C8 0.0412(14) 0.0592(17) 0.0487(15) -0.0090(12) -0.0086(11) 0.0062(13)

loop_
_atom_type_symbol
_atom_type_description
_atom_type_scat_dispersion_real
_atom_type_scat_dispersion_imag
_atom_type_scat_source
C C 0.0033 0.0016 'International Tables Vol C Tables 4.2.6.8 and 6.1.1.4'
H H 0.0000 0.0000 'International Tables Vol C Tables 4.2.6.8 and 6.1.1.4'
N N 0.0061 0.0033 'International Tables Vol C Tables 4.2.6.8 and 6.1.1.4'
Cl Cl 0.1484 0.1585 'International Tables Vol C Tables 4.2.6.8 and 6.1.1.4'
Cu Cu 0.3201 1.2651 'International Tables Vol C Tables 4.2.6.8 and 6.1.1.4'
Mo Mo -1.6832 0.6857 'International Tables Vol C Tables 4.2.6.8 and 6.1.1.4'
S S 0.1246 0.1234 'International Tables Vol C Tables 4.2.6.8 and 6.1.1.4'
Br Br -0.2901 2.4595 'International Tables Vol C Tables 4.2.6.8 and 6.1.1.4'

loop_
_geom_angle_atom_site_label_1
_geom_angle_atom_site_label_2
_geom_angle_atom_site_label_3
_geom_angle_site_symmetry_1
_geom_angle_site_symmetry_3
_geom_angle
_geom_angle_publ_flag
S Mo S 3 4 109.78(6) ?
S Mo S . 2 109.78(6) yes
S Mo S' 2 4 108.53(4) ?
S Mo S' . 4 108.56(4) yes
S Mo S' 3 . 108.56(4) ?
S Mo S' 4 . 108.53(4) ?
S Mo S' 2 3 108.56(4) ?
S Mo S' . 3 108.53(4) yes
S Mo S' 3 2 108.53(4) ?
S Mo S' 4 2 108.56(4) ?
S' Mo S' 4 3 112.85(5) ?
S' Mo S' . 2 112.85(5) yes
Cl Cu S . . 123.75(3) yes
Cl Cu S . 3 123.93(3) yes
Cl Cu S' . . 127.36(3) yes
Cl Cu S' . 3 127.53(3) yes
S Cu S' 3 . 108.67(4) yes
S Cu S' . 3 108.68(4) yes
Mo S Cu . . 72.12(3) yes
Mo S Cu . 4 72.08(3) yes
Cu S Cu . 4 113.61(5) yes
Mo S' Cu . . 70.69(3) yes
Mo S' Cu . 4 70.66(3) yes
Cu S' Cu . 4 108.91(4) yes
C1 N1 C1 2_655 8_655 111.81(8) ?
C1 N1 C1 . 2_655 104.90(14) ?
C1 N1 C1 . 8_655 111.81(8) ?
C1 N1 C1 2_655 7_665 111.81(8) ?
C1 N1 C1 8_655 7_665 104.90(14) ?
C1 N1 C1 . 7_665 111.81(8) ?
N1 C1 H1A . . 108.0 ?
N1 C1 H1B . . 108.0 ?
N1 C1 C2 . . 117.25(14) ?
H1A C1 H1B . . 107.2 ?
H1A C1 C2 . . 108.0 ?
H1B C1 C2 . . 108.0 ?
C1 C2 H2A . . 110.1 ?
C1 C2 H2B . . 110.1 ?
C1 C2 C3 . . 108.14(17) ?
H2A C2 H2B . . 108.4 ?
H2A C2 C3 . . 110.1 ?
H2B C2 C3 . . 110.1 ?
C2 C3 H3A . . 109.0 ?
C2 C3 H3B . . 109.0 ?
C2 C3 C4 . . 112.7(2) ?
H3A C3 H3B . . 107.8 ?
H3A C3 C4 . . 109.0 ?
H3B C3 C4 . . 109.0 ?
C3 C4 H4A . . 109.5 ?
C3 C4 H4B . . 109.5 ?
C3 C4 H4C . . 109.5 ?
H4A C4 H4B . . 109.5 ?
H4A C4 H4C . . 109.5 ?
H4B C4 H4C . . 109.5 ?
C5 N2 C5 . 7_666 111.74(8) ?
C5 N2 C5 . 8_656 111.74(8) ?
C5 N2 C5 7_666 8_656 105.02(15) ?
C5 N2 C5 . 2_655 105.02(15) ?
C5 N2 C5 7_666 2_655 111.74(8) ?
C5 N2 C5 8_656 2_655 111.74(8) ?
N2 C5 H5A . . 108.3 ?
N2 C5 H5B . . 108.3 ?
N2 C5 C6 . . 116.08(15) ?
H5A C5 H5B . . 107.4 ?
H5A C5 C6 . . 108.3 ?
H5B C5 C6 . . 108.3 ?
C5 C6 H6A . . 109.7 ?
C5 C6 H6B . . 109.7 ?
C5 C6 C7 . . 110.02(18) ?
H6A C6 H6B . . 108.2 ?
H6A C6 C7 . . 109.7 ?
H6B C6 C7 . . 109.7 ?
C6 C7 H7A . . 108.8 ?
C6 C7 H7B . . 108.8 ?
C6 C7 C8 . . 113.7(2) ?
H7A C7 H7B . . 107.7 ?
H7A C7 C8 . . 108.8 ?
H7B C7 C8 . . 108.8 ?
C7 C8 H8A . . 109.5 ?
C7 C8 H8B . . 109.5 ?
C7 C8 H8C . . 109.5 ?
H8A C8 H8B . . 109.5 ?
H8A C8 H8C . . 109.5 ?
H8B C8 H8C . . 109.5 ?

loop_
_geom_bond_atom_site_label_1
_geom_bond_atom_site_label_2
_geom_bond_site_symmetry_2
_geom_bond_distance
_geom_bond_publ_flag
Mo Cu . 2.6220(3) ?
Mo Cu 2 2.6220(3) ?
Mo Cu 3 2.6220(3) ?
Mo Cu 4 2.6220(3) ?
Mo S . 2.2406(10) yes
Mo S 2 2.2406(10) ?
Mo S 3 2.2406(10) ?
Mo S 4 2.2406(10) ?
Mo S' . 2.2556(10) yes
Mo S' 2 2.2556(10) ?
Mo S' 4 2.2556(10) ?
Mo S' 3 2.2556(10) ?
Cu Cl . 2.1563(5) yes
Cu S . 2.2134(10) yes
Cu S 3 2.2159(11) yes
Cu S' . 2.2768(10) yes
Cu S' 3 2.2783(10) yes
N1 C1 . 1.5187(18) ?
N1 C1 2_655 1.5187(18) ?
N1 C1 7_665 1.5187(18) ?
N1 C1 8_655 1.5187(18) ?
C1 H1A . 0.990 ?
C1 H1B . 0.990 ?
C1 C2 . 1.512(3) ?
C2 H2A . 0.990 ?
C2 H2B . 0.990 ?
C2 C3 . 1.532(3) ?
C3 H3A . 0.990 ?
C3 H3B . 0.990 ?
C3 C4 . 1.514(3) ?
C4 H4A . 0.980 ?
C4 H4B . 0.980 ?
C4 H4C . 0.980 ?
N2 C5 . 1.5210(18) ?
N2 C5 2_655 1.5210(18) ?
N2 C5 7_666 1.5210(18) ?
N2 C5 8_656 1.5210(18) ?
C5 H5A . 0.990 ?
C5 H5B . 0.990 ?
C5 C6 . 1.519(3) ?
C6 H6A . 0.990 ?
C6 H6B . 0.990 ?
C6 C7 . 1.536(3) ?
C7 H7A . 0.990 ?
C7 H7B . 0.990 ?
C7 C8 . 1.505(3) ?
C8 H8A . 0.980 ?
C8 H8B . 0.980 ?
C8 H8C . 0.980 ?

loop_
_geom_torsion_atom_site_label_1
_geom_torsion_atom_site_label_2
_geom_torsion_atom_site_label_3
_geom_torsion_atom_site_label_4
_geom_torsion_site_symmetry_1
_geom_torsion
_geom_torsion_publ_flag
C1 N1 C1 C2 2_655 -175.0(2) ?
C1 N1 C1 C2 8_655 63.7(2) ?
C1 N1 C1 C2 7_665 -53.6(2) ?
N1 C1 C2 C3 . -174.11(15) yes
C1 C2 C3 C4 . -172.65(19) yes
C5 N2 C5 C6 7_666 61.8(2) ?
C5 N2 C5 C6 8_656 -55.6(2) ?
C5 N2 C5 C6 2_655 -176.9(2) ?
N2 C5 C6 C7 . -173.47(16) yes
C5 C6 C7 C8 . 74.8(3) yes
